data_7710987
loop_
_publ_author_name
'xu, qingdou'
'Chen, Zeng'
'Su, Shaodong'
'He, Yong'
'Liu, Yang'
'Hu, Shengmin'
'Wu, Xintao'
'Sheng, Tianlu'

_publ_section_title
;
 The investigation on electron transfer properties between metal centers
 in binuclear and trinuclear cyanido-bridged mixed valence complexes with
 cis/trans-configuration
;
_journal_name_full 'Dalton Transactions'
_journal_paper_doi 10.1039/D2DT01313D
_journal_year 2022
_chemical_formula_moiety 'C88 H82 Fe2 N6 P4 Ru, 4(F6 P), C2 H3 N'
_chemical_formula_sum 'C90 H85 F24 Fe2 N7 P8 Ru'
_chemical_formula_weight 2181.17
_space_group_crystal_system orthorhombic
_space_group_IT_number 61
_space_group_name_Hall '-P 2ac 2ab'
_space_group_name_H-M_alt 'P b c a'
_atom_sites_solution_hydrogens geom
_atom_sites_solution_primary heavy
_audit_creation_date 2022-04-13
_audit_creation_method
;
Olex2 1.2
(compiled 2018.05.29 svn.r3508 for OlexSys, GUI svn.r5506)
;
_audit_update_record
;
2022-04-24 deposited with the CCDC.	2022-08-16 downloaded from the CCDC.
;
_cell_angle_alpha 90
_cell_angle_beta 90
_cell_angle_gamma 90
_cell_formula_units_Z 8
_cell_length_a 28.1279(6)
_cell_length_b 19.5282(4)
_cell_length_c 36.8338(7)
_cell_measurement_reflns_used 22756
_cell_measurement_temperature 100.01(10)
_cell_measurement_theta_max 60.1180
_cell_measurement_theta_min 2.1180
_cell_volume 20232.3(7)
_computing_cell_refinement 'CrysAlisPro 1.171.41.98a (Rigaku OD, 2021)'
_computing_data_collection 'CrysAlisPro 1.171.41.98a (Rigaku OD, 2021)'
_computing_data_reduction 'CrysAlisPro 1.171.41.98a (Rigaku OD, 2021)'
_computing_molecular_graphics 'Olex2 (Dolomanov et al., 2009)'
_computing_publication_material 'Olex2 (Dolomanov et al., 2009)'
_computing_structure_refinement 'XL (Sheldrick, 2008)'
_computing_structure_solution 'XS (Sheldrick, 2008)'
_diffrn_ambient_environment N~2~
_diffrn_ambient_temperature 100.01(10)
_diffrn_detector 'Hybrid Pixel Array Detector'
_diffrn_detector_area_resol_mean 10.0000
_diffrn_detector_type HyPix
_diffrn_measured_fraction_theta_full 1.000
_diffrn_measured_fraction_theta_max 1.000
_diffrn_measurement_details
;
List of Runs (angles in degrees, time in seconds):

  # Type    Start    End  Width  t~exp~   \w     \q     \k     \f   Frames
#--------------------------------------------------------------------------
  1  \w    -41.00 -16.00   0.50    4.00    --   -1.25 -26.00  39.00   50
  2  \w    110.00 135.00   0.50   12.00    --   72.76 114.00  47.00   50
  3  \w   -147.00 -96.00   0.50   12.00    --  -75.26-102.00-141.00  102
  4  \w   -150.00 -72.00   0.50   12.00    --  -75.26 -26.00  39.00  156
  5  \w    -14.00  65.00   0.50    4.00    --   -1.25  57.00   0.00  158
  6  \w    -54.00  -2.00   0.50   12.00    --  -75.26  38.00 -30.00  104
  7  \w   -119.00 -94.00   0.50   12.00    --  -75.26 -99.00 -60.00   50
  8  \w   -113.00 -88.00   0.50   12.00    --  -75.26 -99.00-120.00   50
  9  \w   -104.00 -47.00   0.50   12.00    --  -75.26 125.00 -90.00  114
 10  \w    -51.00 -18.00   0.50   12.00    --  -75.26  38.00   0.00   66
;
_diffrn_measurement_device 'four-circle diffractometer'
_diffrn_measurement_device_type 'ROD, Synergy Custom system, HyPix'
_diffrn_measurement_method '\w scans'
_diffrn_orient_matrix_type 'CrysAlisPro convention (1999,Acta A55,543-557)'
_diffrn_orient_matrix_UB_11 -0.0069900000
_diffrn_orient_matrix_UB_12 -0.0678583000
_diffrn_orient_matrix_UB_13 0.0003849000
_diffrn_orient_matrix_UB_21 0.0137388000
_diffrn_orient_matrix_UB_22 -0.0023006000
_diffrn_orient_matrix_UB_23 0.0348096000
_diffrn_orient_matrix_UB_31 -0.0450042000
_diffrn_orient_matrix_UB_32 0.0096412000
_diffrn_orient_matrix_UB_33 0.0105943000
_diffrn_radiation_monochromator mirror
_diffrn_radiation_probe x-ray
_diffrn_radiation_type GaK\a
_diffrn_radiation_wavelength 1.3405
_diffrn_reflns_av_R_equivalents 0.0994
_diffrn_reflns_av_unetI/netI 0.0893
_diffrn_reflns_Laue_measured_fraction_full 1.000
_diffrn_reflns_Laue_measured_fraction_max 1.000
_diffrn_reflns_limit_h_max 19
_diffrn_reflns_limit_h_min -31
_diffrn_reflns_limit_k_max 21
_diffrn_reflns_limit_k_min -21
_diffrn_reflns_limit_l_max 40
_diffrn_reflns_limit_l_min -40
_diffrn_reflns_number 67536
_diffrn_reflns_point_group_measured_fraction_full 1.000
_diffrn_reflns_point_group_measured_fraction_max 1.000
_diffrn_reflns_theta_full 48.134
_diffrn_reflns_theta_max 48.134
_diffrn_reflns_theta_min 2.086
_diffrn_source 'micro-focus metaljet'
_exptl_absorpt_coefficient_mu 3.604
_exptl_absorpt_correction_T_max 1.00000
_exptl_absorpt_correction_T_min 0.15326
_exptl_absorpt_correction_type multi-scan
_exptl_absorpt_process_details
;
CrysAlisPro 1.171.41.98a (Rigaku Oxford Diffraction, 2021)
Empirical absorption correction using spherical harmonics,
implemented in SCALE3 ABSPACK scaling algorithm.
;
_exptl_crystal_colour 'Dark green'
_exptl_crystal_density_diffrn 1.432
_exptl_crystal_description Blocky
_exptl_crystal_F_000 8848
_exptl_crystal_size_max 0.367
_exptl_crystal_size_mid 0.356
_exptl_crystal_size_min 0.348
_refine_diff_density_max 2.016
_refine_diff_density_min -0.813
_refine_diff_density_rms 0.113
_refine_ls_extinction_method none
_refine_ls_goodness_of_fit_ref 1.052
_refine_ls_hydrogen_treatment constr
_refine_ls_matrix_type full
_refine_ls_number_parameters 1194
_refine_ls_number_reflns 14530
_refine_ls_number_restraints 24
_refine_ls_restrained_S_all 1.062
_refine_ls_R_factor_all 0.0964
_refine_ls_R_factor_gt 0.0622
_refine_ls_shift/su_max 0.001
_refine_ls_shift/su_mean 0.000
_refine_ls_structure_factor_coef Fsqd
_refine_ls_weighting_details 'w=1/[\s^2^(Fo^2^)+(0.0857P)^2^+28.0972P] where P=(Fo^2^+2Fc^2^)/3'
_refine_ls_weighting_scheme calc
_refine_ls_wR_factor_gt 0.1531
_refine_ls_wR_factor_ref 0.1715
_reflns_Friedel_coverage 0.000
_reflns_number_gt 10075
_reflns_number_total 14530
_reflns_threshold_expression 'I > 2\s(I)'
_cod_data_source_file d2dt01313d2.cif
_cod_data_source_block xqd-3
_cod_database_code 7710987
_shelx_shelxl_version_number 2014/7
_chemical_oxdiff_formula 'C H O N P F Cl Ru Fe'
_chemical_oxdiff_usercomment 'C H O N P F Cl Ru Fe'
_shelx_space_group_comment
;
The symmetry employed for this shelxl refinement is uniquely defined
by the following loop, which should always be used as a source of
symmetry information in preference to the above space-group names.
They are only intended as comments.
;
_reflns_odcompleteness_completeness 99.90
_reflns_odcompleteness_iscentric 1
_reflns_odcompleteness_theta 56.82
_olex2_refinement_description
;
1. Fixed Uiso
 At 1.2 times of:
  All C(H) groups, All C(H,H) groups
 At 1.5 times of:
  All C(H,H,H) groups
2. Uiso/Uaniso restraints and constraints
Uanis(F14) \\sim Ueq, Uanis(F15) \\sim Ueq, Uanis(F10) \\sim Ueq, Uanis(F1)
\\sim Ueq: with sigma of 0.01 and sigma for terminal atoms of 0.02
3.a Secondary CH2 refined with riding coordinates:
 C87(H87A,H87B), C88(H88A,H88B), C56(H56A,H56B), C57(H57A,H57B)
3.b Aromatic/amide H refined with riding coordinates:
 C31(H31), C84(H84), C69(H69), C82(H82), C24(H24), C78(H78), C72(H72),
 C27(H27), C35(H35), C22(H22), C83(H83), C55(H55), C15(H15), C29(H29), C52(H52),
  C66(H66), C77(H77), C60(H60), C51(H51), C5(H5), C65(H65), C54(H54), C28(H28),
 C12(H12), C71(H71), C85(H85), C75(H75), C34(H34), C21(H21), C74(H74), C37(H37),
  C9(H9), C33(H33), C17(H17), C38(H38), C32(H32), C46(H46), C41(H41), C45(H45),
 C47(H47), C40(H40), C80(H80), C76(H76), C70(H70), C10(H10), C81(H81), C3(H3),
 C50(H50), C63(H63), C49(H49), C64(H64), C44(H44), C58(H58), C68(H68), C39(H39),
  C59(H59), C53(H53), C86(H86), C19(H19), C43(H43), C62(H62), C7(H7)
3.c Idealised Me refined as rotating group:
 C20(H20A,H20B,H20C), C8(H8A,H8B,H8C), C26(H26A,H26B,H26C), C14(H14A,H14B,
 H14C), C89(H89A,H89B,H89C)
;
_olex2_submission_special_instructions 'No special instructions were received'
_oxdiff_exptl_absorpt_empirical_details
;
Empirical correction (ABSPACK) includes:
- Absorption correction using spherical harmonics
- Frame scaling
;
_oxdiff_exptl_absorpt_empirical_full_max 4.467
_oxdiff_exptl_absorpt_empirical_full_min 0.520

loop_
_space_group_symop_operation_xyz
'x, y, z'
'-x+1/2, -y, z+1/2'
'x+1/2, -y+1/2, -z'
'-x, y+1/2, -z+1/2'
'-x, -y, -z'
'x-1/2, y, -z-1/2'
'-x-1/2, y-1/2, z'
'x, -y-1/2, z-1/2'

loop_
_atom_site_label
_atom_site_type_symbol
_atom_site_fract_x
_atom_site_fract_y
_atom_site_fract_z
_atom_site_U_iso_or_equiv
_atom_site_adp_type
_atom_site_occupancy
_atom_site_site_symmetry_order
_atom_site_calc_flag
_atom_site_refinement_flags_posn
_atom_site_refinement_flags_adp
_atom_site_refinement_flags_occupancy
_atom_site_disorder_assembly
_atom_site_disorder_group
Ru1 Ru 0.35849(2) 0.23485(2) 0.80815(2) 0.02019(14) Uani 1 1 d . . . . .
Fe1 Fe 0.42387(3) 0.09302(5) 0.90990(2) 0.0245(2) Uani 1 1 d . . . . .
Fe2 Fe 0.37067(3) 0.08279(5) 0.69891(2) 0.0209(2) Uani 1 1 d . . . . .
P4 P 0.29047(5) 0.08610(8) 0.69863(4) 0.0214(4) Uani 1 1 d . . . . .
P3 P 0.36239(5) 0.16952(8) 0.65824(4) 0.0231(4) Uani 1 1 d . . . . .
P1 P 0.42738(6) 0.19098(9) 0.94231(4) 0.0285(4) Uani 1 1 d . . . . .
P5 P 0.65662(6) 0.28307(9) 0.84774(5) 0.0336(4) Uani 1 1 d . . . . .
P6 P 0.55906(6) 0.10134(10) 0.65235(7) 0.0516(6) Uani 1 1 d . . . . .
P2 P 0.49766(5) 0.12430(8) 0.89178(4) 0.0254(4) Uani 1 1 d . . . . .
F4 F 0.65788(13) 0.21632(19) 0.82238(11) 0.0454(10) Uani 1 1 d . . . . .
N2 N 0.36963(16) 0.1375(3) 0.74132(13) 0.0234(11) Uani 1 1 d . . . . .
N4 N 0.42547(16) 0.2776(2) 0.80630(12) 0.0215(11) Uani 1 1 d . . . . .
N3 N 0.35106(16) 0.3170(2) 0.84461(13) 0.0245(12) Uani 1 1 d . . . . .
C73 C 0.2574(2) 0.0460(3) 0.66213(15) 0.0221(14) Uani 1 1 d . . . . .
P7 P 0.25003(8) 0.04086(13) 0.99170(6) 0.0614(7) Uani 1 1 d . . . . .
C87 C 0.3020(2) 0.2043(3) 0.66101(17) 0.0281(15) Uani 1 1 d . . . . .
H87A H 0.3033 0.2550 0.6618 0.034 Uiso 1 1 calc R . . . .
H87B H 0.2837 0.1908 0.6392 0.034 Uiso 1 1 calc R . . . .
C88 C 0.2772(2) 0.1773(3) 0.69508(16) 0.0240(14) Uani 1 1 d . . . . .
H88A H 0.2424 0.1844 0.6932 0.029 Uiso 1 1 calc R . . . .
H88B H 0.2890 0.2017 0.7168 0.029 Uiso 1 1 calc R . . . .
F18 F 0.19931(16) 0.0112(2) 0.98031(12) 0.0696(14) Uani 1 1 d . . . . .
C31 C 0.3711(2) 0.3040(4) 0.95686(18) 0.0388(17) Uani 1 1 d . . . . .
H31 H 0.4003 0.3277 0.9598 0.047 Uiso 1 1 calc R . . . .
C84 C 0.3753(2) -0.0248(3) 0.69784(16) 0.0254(14) Uani 1 1 d . . . . .
H84 H 0.3500 -0.0555 0.7027 0.030 Uiso 1 1 calc R . . . .
C79 C 0.26102(19) 0.0570(3) 0.73979(15) 0.0215(14) Uani 1 1 d . . . . .
C69 C 0.3463(3) 0.0842(4) 0.55809(19) 0.050(2) Uani 1 1 d . . . . .
H69 H 0.3231 0.0574 0.5459 0.060 Uiso 1 1 calc R . . . .
C82 C 0.44130(19) 0.0425(3) 0.70475(16) 0.0225(14) Uani 1 1 d . . . . .
H82 H 0.4679 0.0650 0.7152 0.027 Uiso 1 1 calc R . . . .
F3 F 0.6628(3) 0.2381(3) 0.88177(15) 0.108(2) Uani 1 1 d . . . . .
F5 F 0.6501(2) 0.3271(3) 0.81208(15) 0.0965(19) Uani 1 1 d . . . . .
C20 C 0.3493(2) 0.4381(4) 0.70033(18) 0.0394(18) Uani 1 1 d . . . . .
H20A H 0.3426 0.4297 0.6746 0.059 Uiso 1 1 calc GR . . . .
H20B H 0.3836 0.4343 0.7046 0.059 Uiso 1 1 calc GR . . . .
H20C H 0.3386 0.4842 0.7069 0.059 Uiso 1 1 calc GR . . . .
C24 C 0.2706(2) 0.1656(3) 0.83893(16) 0.0264(14) Uani 1 1 d . . . . .
H24 H 0.2926 0.1389 0.8525 0.032 Uiso 1 1 calc R . . . .
C78 C 0.2132(2) 0.0749(3) 0.74556(17) 0.0332(16) Uani 1 1 d . . . . .
H78 H 0.1976 0.1055 0.7294 0.040 Uiso 1 1 calc R . . . .
C30 C 0.3713(2) 0.2364(3) 0.94529(16) 0.0329(16) Uani 1 1 d . . . . .
C1 C 0.38270(18) 0.1738(3) 0.84546(17) 0.0228(14) Uani 1 1 d . . . . .
C72 C 0.2175(2) 0.0792(3) 0.64654(16) 0.0272(15) Uani 1 1 d . . . . .
H72 H 0.2081 0.1230 0.6552 0.033 Uiso 1 1 calc R . . . .
N6 N 0.28789(16) 0.2080(2) 0.81354(12) 0.0212(11) Uani 1 1 d . . . . .
C27 C 0.2859(3) 0.3028(4) 0.95978(18) 0.0449(19) Uani 1 1 d . . . . .
H27 H 0.2568 0.3253 0.9651 0.054 Uiso 1 1 calc R . . . .
F17 F 0.25953(15) 0.0616(2) 0.95090(12) 0.0648(13) Uani 1 1 d . . . . .
C4 C 0.3063(2) 0.3964(3) 0.88112(17) 0.0291(15) Uani 1 1 d . . . . .
C61 C 0.4023(2) 0.2412(3) 0.66496(16) 0.0242(14) Uani 1 1 d . . . . .
C35 C 0.4112(2) 0.1805(3) 1.01728(17) 0.0349(16) Uani 1 1 d . . . . .
H35 H 0.3784 0.1852 1.0116 0.042 Uiso 1 1 calc R . . . .
C22 C 0.2083(2) 0.2388(3) 0.79896(18) 0.0304(16) Uani 1 1 d . . . . .
H22 H 0.1868 0.2638 0.7841 0.036 Uiso 1 1 calc R . . . .
F8 F 0.58290(14) 0.1701(2) 0.64337(15) 0.0739(15) Uani 1 1 d . . . . .
C83 C 0.4083(2) 0.0006(3) 0.72333(16) 0.0255(14) Uani 1 1 d . . . . .
H83 H 0.4084 -0.0088 0.7486 0.031 Uiso 1 1 calc R . . . .
C55 C 0.3944(2) 0.0422(3) 0.95575(17) 0.0358(17) Uani 1 1 d . . . . .
H55 H 0.3845 0.0642 0.9775 0.043 Uiso 1 1 calc R . . . .
C16 C 0.3233(2) 0.3856(3) 0.72331(17) 0.0291(15) Uani 1 1 d . . . . .
C15 C 0.2749(2) 0.3760(3) 0.72085(18) 0.0346(16) Uani 1 1 d . . . . .
H15 H 0.2573 0.4014 0.7034 0.042 Uiso 1 1 calc R . . . .
C29 C 0.3282(2) 0.2031(4) 0.94020(18) 0.0384(17) Uani 1 1 d . . . . .
H29 H 0.3277 0.1573 0.9315 0.046 Uiso 1 1 calc R . . . .
C52 C 0.3939(2) -0.0052(3) 0.89881(17) 0.0300(15) Uani 1 1 d . . . . .
H52 H 0.3834 -0.0200 0.8756 0.036 Uiso 1 1 calc R . . . .
C66 C 0.4139(2) 0.1624(3) 0.59376(17) 0.0352(16) Uani 1 1 d . . . . .
H66 H 0.4373 0.1886 0.6060 0.042 Uiso 1 1 calc R . . . .
F2 F 0.65535(14) 0.3501(2) 0.87193(14) 0.0708(15) Uani 1 1 d . . . . .
C77 C 0.1888(2) 0.0477(4) 0.77491(18) 0.0399(18) Uani 1 1 d . . . . .
H77 H 0.1565 0.0596 0.7788 0.048 Uiso 1 1 calc R . . . .
C60 C 0.4440(2) 0.2346(3) 0.68491(18) 0.0339(16) Uani 1 1 d . . . . .
H60 H 0.4507 0.1929 0.6972 0.041 Uiso 1 1 calc R . . . .
F13 F 0.30140(19) 0.0693(3) 1.00258(14) 0.0938(19) Uani 1 1 d . . . . .
F14 F 0.2274(2) 0.1149(3) 0.9966(2) 0.134(3) Uani 1 1 d . U . . .
F7 F 0.58209(18) 0.0755(3) 0.61385(15) 0.0885(16) Uani 1 1 d . . . . .
C51 C 0.3655(2) 0.0266(3) 0.92538(18) 0.0329(16) Uani 1 1 d . . . . .
H51 H 0.3325 0.0361 0.9233 0.039 Uiso 1 1 calc R . . . .
C23 C 0.2566(2) 0.2450(3) 0.79331(16) 0.0229(14) Uani 1 1 d . . . . .
C2 C 0.36698(18) 0.1688(3) 0.76818(17) 0.0200(13) Uani 1 1 d . . . . .
N1 N 0.39759(16) 0.1398(3) 0.86971(14) 0.0238(12) Uani 1 1 d . . . . .
F6 F 0.60100(14) 0.2762(2) 0.85052(13) 0.0686(14) Uani 1 1 d . . . . .
C5 C 0.3102(2) 0.3372(3) 0.86099(16) 0.0263(14) Uani 1 1 d . . . . .
H5 H 0.2829 0.3091 0.8585 0.032 Uiso 1 1 calc R . . . .
C25 C 0.2225(2) 0.1582(3) 0.84669(18) 0.0317(16) Uani 1 1 d . . . . .
C65 C 0.4217(3) 0.1400(4) 0.55839(19) 0.0467(19) Uani 1 1 d . . . . .
H65 H 0.4504 0.1521 0.5463 0.056 Uiso 1 1 calc R . . . .
C54 C 0.4408(2) 0.0185(3) 0.94756(18) 0.0358(17) Uani 1 1 d . . . . .
H54 H 0.4677 0.0219 0.9630 0.043 Uiso 1 1 calc R . . . .
F9 F 0.60407(16) 0.0707(3) 0.66925(17) 0.0963(19) Uani 1 1 d . . . . .
C28 C 0.2858(3) 0.2363(4) 0.94782(19) 0.0431(18) Uani 1 1 d . . . . .
H28 H 0.2565 0.2129 0.9447 0.052 Uiso 1 1 calc R . . . .
C12 C 0.46320(19) 0.2535(3) 0.78746(16) 0.0246(14) Uani 1 1 d . . . . .
H12 H 0.4586 0.2137 0.7730 0.030 Uiso 1 1 calc R . . . .
C71 C 0.1922(2) 0.0484(3) 0.61881(17) 0.0329(16) Uani 1 1 d . . . . .
H71 H 0.1655 0.0712 0.6086 0.039 Uiso 1 1 calc R . . . .
C85 C 0.3869(2) 0.0040(3) 0.66349(17) 0.0262(14) Uani 1 1 d . . . . .
H85 H 0.3701 -0.0030 0.6414 0.031 Uiso 1 1 calc R . . . .
C75 C 0.2436(2) -0.0492(3) 0.62101(17) 0.0321(16) Uani 1 1 d . . . . .
H75 H 0.2521 -0.0934 0.6124 0.039 Uiso 1 1 calc R . . . .
C34 C 0.4248(2) 0.1718(3) 1.05291(19) 0.0393(17) Uani 1 1 d . . . . .
H34 H 0.4012 0.1707 1.0714 0.047 Uiso 1 1 calc R . . . .
F16 F 0.2732(2) -0.0314(3) 0.98376(17) 0.106(2) Uani 1 1 d . . . . .
C21 C 0.1911(2) 0.1969(3) 0.8259(2) 0.0397(18) Uani 1 1 d . . . . .
H21 H 0.1579 0.1942 0.8303 0.048 Uiso 1 1 calc R . . . .
C74 C 0.2695(2) -0.0185(3) 0.64879(16) 0.0247(14) Uani 1 1 d . . . . .
H74 H 0.2960 -0.0420 0.6589 0.030 Uiso 1 1 calc R . . . .
C37 C 0.4922(3) 0.1722(5) 0.99893(19) 0.057(2) Uani 1 1 d . . . . .
H37 H 0.5158 0.1709 0.9805 0.068 Uiso 1 1 calc R . . . .
F12 F 0.53077(19) 0.1286(3) 0.68471(16) 0.0930(18) Uani 1 1 d . . . . .
C11 C 0.4319(2) 0.3354(3) 0.82660(16) 0.0255(14) Uani 1 1 d . . . . .
C9 C 0.5134(2) 0.3420(3) 0.80796(19) 0.0352(17) Uani 1 1 d . . . . .
H9 H 0.5432 0.3649 0.8084 0.042 Uiso 1 1 calc R . . . .
C33 C 0.4728(2) 0.1644(4) 1.06223(19) 0.047(2) Uani 1 1 d . . . . .
H33 H 0.4824 0.1599 1.0868 0.056 Uiso 1 1 calc R . . . .
N5 N 0.32586(16) 0.2993(2) 0.77004(13) 0.0247(12) Uani 1 1 d . . . . .
C17 C 0.3479(2) 0.3455(3) 0.74795(17) 0.0279(15) Uani 1 1 d . . . . .
H17 H 0.3814 0.3504 0.7495 0.033 Uiso 1 1 calc R . . . .
F1 F 0.71183(15) 0.2896(3) 0.84393(18) 0.100(2) Uani 1 1 d . U . . .
C38 C 0.5052(3) 0.1641(5) 1.0348(2) 0.067(3) Uani 1 1 d . . . . .
H38 H 0.5379 0.1580 1.0406 0.080 Uiso 1 1 calc R . . . .
C32 C 0.3286(3) 0.3373(4) 0.96409(18) 0.0434(19) Uani 1 1 d . . . . .
H32 H 0.3288 0.3836 0.9720 0.052 Uiso 1 1 calc R . . . .
F23 F 0.35566(11) -0.11950(17) 0.77482(9) 0.0310(8) Uani 1 1 d . . . . .
F24 F 0.34361(12) -0.12072(19) 0.83584(10) 0.0399(9) Uani 1 1 d . . . . .
F21 F 0.42302(12) -0.11156(19) 0.84498(9) 0.0386(9) Uani 1 1 d . . . . .
F19 F 0.43504(11) -0.10985(17) 0.78448(9) 0.0323(8) Uani 1 1 d . . . . .
F20 F 0.38450(12) -0.03397(17) 0.81001(9) 0.0337(9) Uani 1 1 d . . . . .
F22 F 0.39386(12) -0.19715(18) 0.81010(9) 0.0356(9) Uani 1 1 d . . . . .
C46 C 0.5766(2) 0.0902(3) 0.80130(18) 0.0348(17) Uani 1 1 d . . . . .
H46 H 0.6070 0.1037 0.7927 0.042 Uiso 1 1 calc R . . . .
C8 C 0.2585(2) 0.4178(3) 0.89571(18) 0.0367(17) Uani 1 1 d . . . . .
H8A H 0.2451 0.4535 0.8801 0.055 Uiso 1 1 calc GR . . . .
H8B H 0.2623 0.4357 0.9204 0.055 Uiso 1 1 calc GR . . . .
H8C H 0.2372 0.3782 0.8961 0.055 Uiso 1 1 calc GR . . . .
C41 C 0.5782(2) 0.1566(4) 0.93398(17) 0.0329(16) Uani 1 1 d . . . . .
H41 H 0.5723 0.2031 0.9280 0.039 Uiso 1 1 calc R . . . .
C45 C 0.5477(2) 0.0489(3) 0.78007(17) 0.0320(16) Uani 1 1 d . . . . .
H45 H 0.5584 0.0339 0.7569 0.038 Uiso 1 1 calc R . . . .
F10 F 0.53297(16) 0.0322(2) 0.6533(2) 0.117(2) Uani 1 1 d . U . . .
C47 C 0.5613(2) 0.1117(3) 0.83478(17) 0.0320(16) Uani 1 1 d . . . . .
H47 H 0.5817 0.1389 0.8494 0.038 Uiso 1 1 calc R . . . .
C40 C 0.6164(2) 0.1397(4) 0.95619(18) 0.0417(18) Uani 1 1 d . . . . .
H40 H 0.6365 0.1749 0.9652 0.050 Uiso 1 1 calc R . . . .
C80 C 0.2837(2) 0.0139(3) 0.76430(16) 0.0283(15) Uani 1 1 d . . . . .
H80 H 0.3164 0.0029 0.7612 0.034 Uiso 1 1 calc R . . . .
C48 C 0.51606(19) 0.0940(3) 0.84768(16) 0.0239(14) Uani 1 1 d . . . . .
C42 C 0.5488(2) 0.1053(3) 0.92053(16) 0.0266(15) Uani 1 1 d . . . . .
C76 C 0.2111(2) 0.0038(4) 0.79836(18) 0.0387(17) Uani 1 1 d . . . . .
H76 H 0.1940 -0.0151 0.8182 0.046 Uiso 1 1 calc R . . . .
C56 C 0.4714(2) 0.2488(3) 0.92133(18) 0.0379(17) Uani 1 1 d . . . . .
H56A H 0.4554 0.2920 0.9142 0.045 Uiso 1 1 calc R . . . .
H56B H 0.4962 0.2601 0.9394 0.045 Uiso 1 1 calc R . . . .
C70 C 0.2052(2) -0.0149(3) 0.60597(17) 0.0341(16) Uani 1 1 d . . . . .
H70 H 0.1879 -0.0352 0.5866 0.041 Uiso 1 1 calc R . . . .
C10 C 0.4760(2) 0.3679(3) 0.82744(18) 0.0330(16) Uani 1 1 d . . . . .
H10 H 0.4801 0.4082 0.8416 0.040 Uiso 1 1 calc R . . . .
C81 C 0.2582(2) -0.0131(3) 0.79346(17) 0.0358(17) Uani 1 1 d . . . . .
H81 H 0.2734 -0.0433 0.8100 0.043 Uiso 1 1 calc R . . . .
C3 C 0.3473(2) 0.4352(3) 0.88606(17) 0.0327(16) Uani 1 1 d . . . . .
H3 H 0.3465 0.4748 0.9010 0.039 Uiso 1 1 calc R . . . .
C18 C 0.2775(2) 0.2940(3) 0.76778(16) 0.0256(14) Uani 1 1 d . . . . .
C50 C 0.5032(2) 0.0297(3) 0.79276(17) 0.0307(15) Uani 1 1 d . . . . .
H50 H 0.4836 0.0009 0.7784 0.037 Uiso 1 1 calc R . . . .
C63 C 0.4249(2) 0.3565(3) 0.64951(17) 0.0328(16) Uani 1 1 d . . . . .
H63 H 0.4184 0.3983 0.6373 0.039 Uiso 1 1 calc R . . . .
C49 C 0.4874(2) 0.0520(3) 0.82596(16) 0.0271(15) Uani 1 1 d . . . . .
H49 H 0.4567 0.0389 0.8343 0.033 Uiso 1 1 calc R . . . .
C57 C 0.4947(2) 0.2173(3) 0.88809(16) 0.0276(15) Uani 1 1 d . . . . .
H57A H 0.5272 0.2359 0.8854 0.033 Uiso 1 1 calc R . . . .
H57B H 0.4763 0.2298 0.8662 0.033 Uiso 1 1 calc R . . . .
C64 C 0.3884(3) 0.1008(4) 0.5408(2) 0.053(2) Uani 1 1 d . . . . .
H64 H 0.3943 0.0851 0.5168 0.064 Uiso 1 1 calc R . . . .
C44 C 0.5975(2) 0.0213(4) 0.95122(18) 0.0376(17) Uani 1 1 d . . . . .
H44 H 0.6043 -0.0252 0.9567 0.045 Uiso 1 1 calc R . . . .
C58 C 0.4670(2) 0.3489(4) 0.66937(18) 0.0363(17) Uani 1 1 d . . . . .
H58 H 0.4893 0.3853 0.6706 0.044 Uiso 1 1 calc R . . . .
C68 C 0.3378(2) 0.1065(3) 0.59290(17) 0.0363(17) Uani 1 1 d . . . . .
H68 H 0.3088 0.0950 0.6046 0.044 Uiso 1 1 calc R . . . .
C39 C 0.6255(2) 0.0721(4) 0.96544(18) 0.0419(19) Uani 1 1 d . . . . .
H39 H 0.6509 0.0611 0.9814 0.050 Uiso 1 1 calc R . . . .
C59 C 0.4756(3) 0.2885(4) 0.68699(19) 0.0433(19) Uani 1 1 d . . . . .
H59 H 0.5039 0.2836 0.7009 0.052 Uiso 1 1 calc R . . . .
C53 C 0.4403(2) -0.0113(3) 0.91236(18) 0.0349(16) Uani 1 1 d . . . . .
H53 H 0.4666 -0.0316 0.9002 0.042 Uiso 1 1 calc R . . . .
C86 C 0.42785(19) 0.0450(3) 0.66818(17) 0.0272(15) Uani 1 1 d . . . . .
H86 H 0.4436 0.0700 0.6496 0.033 Uiso 1 1 calc R . . . .
C13 C 0.5082(2) 0.2829(3) 0.78777(17) 0.0299(15) Uani 1 1 d . . . . .
C19 C 0.2517(2) 0.3309(3) 0.74283(16) 0.0284(15) Uani 1 1 d . . . . .
H19 H 0.2182 0.3251 0.7410 0.034 Uiso 1 1 calc R . . . .
C26 C 0.2063(2) 0.1125(4) 0.8769(2) 0.050(2) Uani 1 1 d . . . . .
H26A H 0.2338 0.0889 0.8874 0.075 Uiso 1 1 calc GR . . . .
H26B H 0.1838 0.0786 0.8673 0.075 Uiso 1 1 calc GR . . . .
H26C H 0.1906 0.1400 0.8956 0.075 Uiso 1 1 calc GR . . . .
C43 C 0.5594(2) 0.0374(4) 0.92894(17) 0.0351(16) Uani 1 1 d . . . . .
H43 H 0.5402 0.0017 0.9193 0.042 Uiso 1 1 calc R . . . .
F15 F 0.2403(2) 0.0238(5) 1.03161(14) 0.165(4) Uani 1 1 d . U . . .
C6 C 0.3901(2) 0.3575(3) 0.84776(16) 0.0247(14) Uani 1 1 d . . . . .
C62 C 0.3928(2) 0.3027(3) 0.64778(17) 0.0316(16) Uani 1 1 d . . . . .
H62 H 0.3640 0.3081 0.6346 0.038 Uiso 1 1 calc R . . . .
C36 C 0.4447(2) 0.1824(3) 0.98947(17) 0.0319(16) Uani 1 1 d . . . . .
C14 C 0.5488(2) 0.2503(3) 0.76739(18) 0.0346(16) Uani 1 1 d . . . . .
H14A H 0.5732 0.2354 0.7847 0.052 Uiso 1 1 calc GR . . . .
H14B H 0.5626 0.2837 0.7505 0.052 Uiso 1 1 calc GR . . . .
H14C H 0.5371 0.2106 0.7538 0.052 Uiso 1 1 calc GR . . . .
C67 C 0.3714(2) 0.1460(3) 0.61114(17) 0.0318(16) Uani 1 1 d . . . . .
P8 P 0.38914(6) -0.11617(9) 0.81014(4) 0.0280(4) Uani 1 1 d . . . . .
C90 C 0.2783(3) 0.2793(4) 0.5655(2) 0.047(2) Uani 1 1 d . . . . .
N7 N 0.3092(2) 0.3049(4) 0.57899(19) 0.0576(18) Uani 1 1 d . . . . .
F11 F 0.51385(16) 0.1298(3) 0.62816(16) 0.0894(17) Uani 1 1 d . . . . .
C89 C 0.2383(3) 0.2463(6) 0.5483(2) 0.089(3) Uani 1 1 d . . . . .
H89A H 0.2308 0.2697 0.5255 0.133 Uiso 1 1 calc GR . . . .
H89B H 0.2106 0.2484 0.5645 0.133 Uiso 1 1 calc GR . . . .
H89C H 0.2461 0.1983 0.5433 0.133 Uiso 1 1 calc GR . . . .
C7 C 0.3891(2) 0.4162(3) 0.86928(16) 0.0293(15) Uani 1 1 d . . . . .
H7 H 0.4170 0.4429 0.8724 0.035 Uiso 1 1 calc R . . . .

loop_
_atom_site_aniso_label
_atom_site_aniso_U_11
_atom_site_aniso_U_22
_atom_site_aniso_U_33
_atom_site_aniso_U_23
_atom_site_aniso_U_13
_atom_site_aniso_U_12
Ru1 0.0203(2) 0.0184(3) 0.0218(3) -0.0004(2) -0.00064(19) 0.0002(2)
Fe1 0.0275(5) 0.0244(5) 0.0217(5) 0.0028(4) -0.0008(4) -0.0025(4)
Fe2 0.0214(5) 0.0195(5) 0.0217(5) -0.0005(4) -0.0009(4) 0.0005(4)
P4 0.0215(8) 0.0193(9) 0.0236(9) -0.0002(7) -0.0004(6) 0.0008(7)
P3 0.0243(8) 0.0220(9) 0.0229(8) 0.0022(7) -0.0022(7) -0.0029(7)
P1 0.0342(9) 0.0279(10) 0.0232(9) 0.0006(7) 0.0020(7) -0.0046(8)
P5 0.0247(9) 0.0256(10) 0.0506(12) 0.0022(8) 0.0008(8) -0.0018(8)
P6 0.0242(9) 0.0333(12) 0.0975(18) -0.0065(11) 0.0119(10) -0.0006(9)
P2 0.0266(8) 0.0252(9) 0.0245(9) 0.0044(7) -0.0038(7) -0.0005(7)
F4 0.038(2) 0.034(2) 0.064(3) -0.008(2) -0.0075(19) 0.0041(18)
N2 0.027(3) 0.025(3) 0.019(3) 0.001(2) 0.000(2) -0.001(2)
N4 0.023(3) 0.022(3) 0.020(3) 0.006(2) 0.004(2) -0.001(2)
N3 0.027(3) 0.020(3) 0.027(3) 0.003(2) 0.004(2) 0.004(2)
C73 0.027(3) 0.019(3) 0.020(3) -0.001(3) 0.006(3) 0.001(3)
P7 0.0744(15) 0.0722(17) 0.0375(12) -0.0124(11) 0.0095(11) -0.0388(14)
C87 0.027(3) 0.021(4) 0.037(4) 0.004(3) -0.005(3) -0.001(3)
C88 0.026(3) 0.016(3) 0.030(4) 0.001(3) -0.003(3) 0.000(3)
F18 0.073(3) 0.078(4) 0.058(3) 0.008(3) -0.001(2) -0.033(3)
C31 0.043(4) 0.035(4) 0.038(4) 0.002(3) -0.003(3) 0.007(4)
C84 0.022(3) 0.014(3) 0.040(4) -0.001(3) 0.000(3) 0.006(3)
C79 0.021(3) 0.023(3) 0.020(3) -0.006(3) -0.001(2) -0.003(3)
C69 0.071(5) 0.047(5) 0.031(4) 0.004(4) -0.012(4) -0.027(4)
C82 0.015(3) 0.022(3) 0.031(4) 0.004(3) -0.004(3) -0.002(3)
F3 0.171(6) 0.094(5) 0.058(4) 0.024(3) -0.038(4) 0.011(4)
F5 0.151(5) 0.045(3) 0.093(4) 0.037(3) 0.031(4) 0.024(3)
C20 0.051(4) 0.032(4) 0.035(4) 0.011(3) 0.012(3) 0.012(3)
C24 0.026(3) 0.023(4) 0.030(4) 0.001(3) 0.000(3) 0.003(3)
C78 0.027(4) 0.041(4) 0.031(4) 0.003(3) -0.001(3) -0.001(3)
C30 0.050(4) 0.030(4) 0.019(3) 0.004(3) 0.008(3) 0.008(3)
C1 0.008(3) 0.026(4) 0.034(4) -0.013(3) 0.004(3) -0.004(3)
C72 0.022(3) 0.028(4) 0.031(4) -0.003(3) -0.002(3) 0.003(3)
N6 0.023(3) 0.019(3) 0.022(3) 0.001(2) 0.002(2) 0.003(2)
C27 0.052(5) 0.051(5) 0.032(4) 0.009(4) 0.010(3) 0.017(4)
F17 0.058(3) 0.076(3) 0.061(3) 0.015(3) 0.010(2) 0.002(2)
C4 0.036(4) 0.022(4) 0.029(4) 0.004(3) -0.003(3) 0.009(3)
C61 0.028(3) 0.020(3) 0.024(3) 0.002(3) 0.002(3) -0.001(3)
C35 0.041(4) 0.035(4) 0.029(4) 0.000(3) 0.000(3) 0.002(3)
C22 0.020(3) 0.024(4) 0.047(4) 0.003(3) -0.006(3) 0.006(3)
F8 0.042(3) 0.054(3) 0.126(4) 0.023(3) 0.000(3) -0.008(2)
C83 0.027(3) 0.024(4) 0.025(3) 0.004(3) -0.001(3) 0.004(3)
C55 0.051(4) 0.029(4) 0.027(4) 0.003(3) 0.003(3) -0.011(3)
C16 0.040(4) 0.017(3) 0.030(4) 0.001(3) 0.006(3) 0.006(3)
C15 0.040(4) 0.032(4) 0.032(4) 0.004(3) 0.001(3) 0.013(3)
C29 0.040(4) 0.033(4) 0.043(4) 0.004(3) 0.002(3) 0.005(4)
C52 0.037(4) 0.026(4) 0.026(4) 0.002(3) 0.002(3) -0.005(3)
C66 0.042(4) 0.031(4) 0.033(4) -0.002(3) -0.006(3) -0.003(3)
F2 0.047(3) 0.057(3) 0.109(4) -0.039(3) 0.019(3) -0.010(2)
C77 0.028(4) 0.058(5) 0.034(4) 0.010(4) 0.009(3) 0.001(3)
C60 0.031(4) 0.026(4) 0.044(4) 0.011(3) -0.009(3) -0.006(3)
F13 0.088(4) 0.122(5) 0.072(4) -0.026(3) 0.010(3) -0.067(4)
F14 0.128(5) 0.090(5) 0.182(7) -0.074(5) 0.069(5) -0.024(4)
F7 0.086(4) 0.093(4) 0.086(4) -0.007(3) 0.013(3) 0.004(3)
C51 0.032(4) 0.028(4) 0.039(4) 0.001(3) 0.003(3) -0.012(3)
C23 0.023(3) 0.016(3) 0.030(3) -0.005(3) -0.007(3) 0.001(3)
C2 0.013(3) 0.019(3) 0.028(4) 0.008(3) 0.003(3) 0.003(3)
N1 0.013(2) 0.024(3) 0.034(3) -0.001(3) 0.002(2) -0.001(2)
F6 0.030(2) 0.087(4) 0.089(4) -0.029(3) 0.009(2) -0.004(2)
C5 0.030(3) 0.025(4) 0.024(3) 0.002(3) -0.001(3) -0.002(3)
C25 0.027(4) 0.024(4) 0.044(4) 0.004(3) 0.002(3) 0.000(3)
C65 0.052(5) 0.055(5) 0.033(4) -0.004(4) 0.005(4) -0.008(4)
C54 0.045(4) 0.026(4) 0.037(4) 0.015(3) -0.012(3) -0.010(3)
F9 0.054(3) 0.095(4) 0.140(5) 0.051(4) -0.045(3) -0.006(3)
C28 0.044(4) 0.038(5) 0.047(5) 0.007(4) 0.006(3) 0.004(4)
C12 0.022(3) 0.025(4) 0.026(3) 0.004(3) 0.001(3) -0.001(3)
C71 0.028(3) 0.041(4) 0.030(4) 0.003(3) -0.016(3) -0.003(3)
C85 0.028(3) 0.024(4) 0.027(4) -0.004(3) -0.002(3) 0.010(3)
C75 0.037(4) 0.027(4) 0.033(4) -0.012(3) 0.001(3) -0.002(3)
C34 0.047(4) 0.035(4) 0.036(4) -0.002(3) 0.003(3) 0.007(3)
F16 0.126(5) 0.058(4) 0.135(5) 0.011(3) -0.085(4) -0.010(3)
C21 0.025(4) 0.028(4) 0.067(5) 0.003(4) -0.004(3) -0.002(3)
C74 0.023(3) 0.026(4) 0.026(3) 0.003(3) 0.002(3) -0.002(3)
C37 0.039(4) 0.106(7) 0.025(4) -0.009(4) 0.004(3) 0.004(4)
F12 0.099(4) 0.067(4) 0.113(5) -0.023(3) 0.060(3) -0.009(3)
C11 0.030(4) 0.018(3) 0.028(4) 0.004(3) -0.004(3) -0.004(3)
C9 0.024(4) 0.026(4) 0.055(5) 0.015(3) 0.001(3) -0.004(3)
C33 0.041(4) 0.070(6) 0.031(4) -0.012(4) -0.002(3) 0.004(4)
N5 0.025(3) 0.019(3) 0.031(3) -0.005(2) 0.003(2) -0.002(2)
C17 0.024(3) 0.023(4) 0.037(4) 0.000(3) 0.005(3) -0.001(3)
F1 0.031(2) 0.090(4) 0.178(6) -0.077(4) 0.009(3) -0.010(3)
C38 0.041(4) 0.126(9) 0.034(5) -0.006(5) -0.007(4) 0.005(5)
C32 0.067(5) 0.030(4) 0.033(4) -0.002(3) -0.006(4) 0.009(4)
F23 0.0295(19) 0.032(2) 0.032(2) -0.0024(16) -0.0064(15) -0.0008(16)
F24 0.035(2) 0.042(2) 0.042(2) 0.0065(19) 0.0066(17) 0.0057(18)
F21 0.043(2) 0.042(2) 0.031(2) -0.0028(17) -0.0088(17) 0.0078(18)
F19 0.0283(19) 0.028(2) 0.040(2) 0.0034(17) 0.0035(16) -0.0005(16)
F20 0.042(2) 0.025(2) 0.034(2) -0.0030(16) -0.0063(16) 0.0044(17)
F22 0.039(2) 0.025(2) 0.043(2) 0.0013(17) 0.0036(17) 0.0005(17)
C46 0.023(3) 0.044(4) 0.037(4) 0.003(3) 0.002(3) -0.004(3)
C8 0.042(4) 0.034(4) 0.034(4) -0.004(3) -0.003(3) 0.007(3)
C41 0.029(3) 0.037(4) 0.033(4) -0.006(3) 0.001(3) 0.001(3)
C45 0.033(4) 0.035(4) 0.028(4) 0.006(3) 0.001(3) 0.000(3)
F10 0.042(3) 0.043(3) 0.268(8) -0.033(4) 0.028(4) 0.005(2)
C47 0.032(4) 0.035(4) 0.029(4) -0.002(3) -0.007(3) 0.000(3)
C40 0.034(4) 0.056(5) 0.036(4) -0.008(4) -0.004(3) -0.002(4)
C80 0.028(3) 0.030(4) 0.027(4) 0.002(3) 0.007(3) 0.005(3)
C48 0.019(3) 0.023(4) 0.029(4) 0.007(3) -0.001(3) 0.001(3)
C42 0.026(3) 0.031(4) 0.023(3) 0.004(3) -0.001(3) 0.000(3)
C76 0.042(4) 0.043(4) 0.032(4) 0.005(3) 0.010(3) -0.003(4)
C56 0.050(4) 0.029(4) 0.035(4) 0.001(3) 0.004(3) -0.008(3)
C70 0.035(4) 0.039(4) 0.028(4) -0.009(3) -0.011(3) 0.001(3)
C10 0.035(4) 0.017(4) 0.047(4) -0.001(3) -0.007(3) -0.010(3)
C81 0.046(4) 0.037(4) 0.024(4) 0.005(3) -0.003(3) 0.002(3)
C3 0.049(4) 0.021(4) 0.028(4) -0.005(3) -0.010(3) 0.003(3)
C18 0.025(3) 0.020(3) 0.031(4) -0.003(3) 0.001(3) 0.005(3)
C50 0.032(4) 0.032(4) 0.028(4) -0.003(3) -0.004(3) -0.003(3)
C63 0.036(4) 0.026(4) 0.036(4) 0.001(3) -0.002(3) -0.004(3)
C49 0.024(3) 0.029(4) 0.028(4) 0.002(3) 0.001(3) -0.003(3)
C57 0.027(3) 0.032(4) 0.024(3) 0.002(3) 0.003(3) -0.003(3)
C64 0.088(6) 0.046(5) 0.025(4) -0.005(4) -0.006(4) -0.005(5)
C44 0.033(4) 0.045(5) 0.034(4) 0.010(3) -0.001(3) 0.007(3)
C58 0.038(4) 0.031(4) 0.039(4) -0.004(3) 0.003(3) -0.016(3)
C68 0.044(4) 0.038(4) 0.027(4) 0.008(3) -0.006(3) -0.012(3)
C39 0.030(4) 0.070(6) 0.026(4) 0.008(4) -0.007(3) 0.009(4)
C59 0.041(4) 0.044(5) 0.045(5) 0.007(4) -0.015(3) -0.013(4)
C53 0.035(4) 0.032(4) 0.038(4) 0.008(3) 0.002(3) -0.004(3)
C86 0.019(3) 0.028(4) 0.035(4) 0.000(3) 0.000(3) 0.004(3)
C13 0.027(3) 0.031(4) 0.031(4) 0.011(3) 0.004(3) 0.001(3)
C19 0.027(3) 0.030(4) 0.028(4) -0.001(3) 0.003(3) 0.012(3)
C26 0.037(4) 0.042(5) 0.072(6) 0.023(4) 0.012(4) -0.006(4)
C43 0.032(4) 0.041(4) 0.032(4) 0.003(3) -0.003(3) -0.007(3)
F15 0.151(6) 0.303(10) 0.041(3) 0.002(4) 0.008(3) -0.148(6)
C6 0.032(4) 0.017(3) 0.025(3) 0.003(3) -0.009(3) 0.001(3)
C62 0.033(4) 0.030(4) 0.032(4) 0.002(3) -0.002(3) -0.005(3)
C36 0.032(4) 0.037(4) 0.026(4) -0.005(3) 0.003(3) -0.002(3)
C14 0.026(3) 0.045(4) 0.033(4) 0.010(3) 0.005(3) -0.002(3)
C67 0.033(4) 0.027(4) 0.035(4) 0.007(3) -0.003(3) -0.002(3)
P8 0.0286(9) 0.0267(10) 0.0287(9) 0.0014(7) -0.0010(7) 0.0016(8)
C90 0.040(4) 0.069(6) 0.034(4) 0.004(4) 0.000(4) 0.005(4)
N7 0.048(4) 0.067(5) 0.057(5) 0.004(4) -0.010(4) 0.007(4)
F11 0.052(3) 0.081(4) 0.135(5) 0.015(4) -0.017(3) 0.005(3)
C89 0.069(6) 0.154(11) 0.043(5) -0.008(6) 0.000(5) -0.037(6)
C7 0.035(4) 0.022(4) 0.031(4) 0.000(3) -0.011(3) 0.000(3)

loop_
_atom_type_symbol
_atom_type_description
_atom_type_scat_dispersion_real
_atom_type_scat_dispersion_imag
_atom_type_scat_source
C C 0.0147 0.0070 'International Tables Vol C Tables 4.2.6.8 and 6.1.1.4'
H H 0.0000 0.0000 'International Tables Vol C Tables 4.2.6.8 and 6.1.1.4'
F F 0.0599 0.0410 'International Tables Vol C Tables 4.2.6.8 and 6.1.1.4'
Fe Fe -0.2758 2.5767 'International Tables Vol C Tables 4.2.6.8 and 6.1.1.4'
N N 0.0253 0.0135 'International Tables Vol C Tables 4.2.6.8 and 6.1.1.4'
P P 0.2594 0.3349 'International Tables Vol C Tables 4.2.6.8 and 6.1.1.4'
Ru Ru -0.0773 2.5627 'International Tables Vol C Tables 4.2.6.8 and 6.1.1.4'

loop_
_geom_angle_atom_site_label_1
_geom_angle_atom_site_label_2
_geom_angle_atom_site_label_3
_geom_angle
_geom_angle_site_symmetry_1
_geom_angle_site_symmetry_3
_geom_angle_publ_flag
N4 Ru1 N3 78.63(18) . . ?
N4 Ru1 N6 170.20(19) . . ?
N4 Ru1 N5 97.74(18) . . ?
C1 Ru1 N4 87.2(2) . . ?
C1 Ru1 N3 93.0(2) . . ?
C1 Ru1 N6 96.5(2) . . ?
C1 Ru1 C2 94.8(2) . . ?
C1 Ru1 N5 174.5(2) . . ?
N6 Ru1 N3 92.11(18) . . ?
N6 Ru1 N5 78.20(18) . . ?
C2 Ru1 N4 97.4(2) . . ?
C2 Ru1 N3 171.1(2) . . ?
C2 Ru1 N6 91.3(2) . . ?
C2 Ru1 N5 86.9(2) . . ?
N5 Ru1 N3 85.77(18) . . ?
P1 Fe1 P2 83.52(7) . . ?
C55 Fe1 P1 89.59(19) . . ?
C55 Fe1 P2 135.84(19) . . ?
C55 Fe1 C52 65.1(2) . . ?
C55 Fe1 C51 38.5(2) . . ?
C52 Fe1 P1 151.66(17) . . ?
C52 Fe1 P2 123.23(17) . . ?
C52 Fe1 C51 38.2(2) . . ?
C51 Fe1 P1 113.63(18) . . ?
C51 Fe1 P2 158.90(19) . . ?
N1 Fe1 P1 91.25(15) . . ?
N1 Fe1 P2 89.84(14) . . ?
N1 Fe1 C55 134.0(2) . . ?
N1 Fe1 C52 97.5(2) . . ?
N1 Fe1 C51 101.5(2) . . ?
N1 Fe1 C54 163.0(2) . . ?
N1 Fe1 C53 126.2(2) . . ?
C54 Fe1 P1 103.4(2) . . ?
C54 Fe1 P2 100.2(2) . . ?
C54 Fe1 C55 39.5(3) . . ?
C54 Fe1 C52 65.6(3) . . ?
C54 Fe1 C51 65.0(3) . . ?
C54 Fe1 C53 40.0(3) . . ?
C53 Fe1 P1 142.49(19) . . ?
C53 Fe1 P2 94.19(18) . . ?
C53 Fe1 C55 66.2(3) . . ?
C53 Fe1 C52 38.8(2) . . ?
C53 Fe1 C51 64.8(3) . . ?
P4 Fe2 P3 82.72(6) . . ?
N2 Fe2 P4 88.41(15) . . ?
N2 Fe2 P3 96.98(15) . . ?
N2 Fe2 C84 125.4(2) . . ?
N2 Fe2 C82 98.0(2) . . ?
N2 Fe2 C83 94.9(2) . . ?
N2 Fe2 C85 160.7(2) . . ?
N2 Fe2 C86 130.9(2) . . ?
C84 Fe2 P4 95.22(17) . . ?
C84 Fe2 P3 137.52(17) . . ?
C84 Fe2 C82 65.1(2) . . ?
C84 Fe2 C83 39.0(2) . . ?
C82 Fe2 P4 159.33(17) . . ?
C82 Fe2 P3 115.70(16) . . ?
C83 Fe2 P4 121.48(16) . . ?
C83 Fe2 P3 153.34(17) . . ?
C83 Fe2 C82 38.7(2) . . ?
C85 Fe2 P4 103.82(17) . . ?
C85 Fe2 P3 99.28(18) . . ?
C85 Fe2 C84 39.8(2) . . ?
C85 Fe2 C82 65.6(2) . . ?
C85 Fe2 C83 66.1(2) . . ?
C85 Fe2 C86 39.6(2) . . ?
C86 Fe2 P4 140.62(17) . . ?
C86 Fe2 P3 89.16(18) . . ?
C86 Fe2 C84 65.9(2) . . ?
C86 Fe2 C82 38.5(2) . . ?
C86 Fe2 C83 65.2(2) . . ?
C73 P4 Fe2 120.29(19) . . ?
C73 P4 C88 105.3(3) . . ?
C73 P4 C79 104.4(3) . . ?
C88 P4 Fe2 103.5(2) . . ?
C79 P4 Fe2 116.26(19) . . ?
C79 P4 C88 105.8(3) . . ?
C87 P3 Fe2 109.6(2) . . ?
C61 P3 Fe2 115.0(2) . . ?
C61 P3 C87 106.3(3) . . ?
C61 P3 C67 103.9(3) . . ?
C67 P3 Fe2 115.3(2) . . ?
C67 P3 C87 106.1(3) . . ?
C30 P1 Fe1 114.1(2) . . ?
C30 P1 C56 108.0(3) . . ?
C56 P1 Fe1 109.0(2) . . ?
C36 P1 Fe1 116.1(2) . . ?
C36 P1 C30 102.8(3) . . ?
C36 P1 C56 106.1(3) . . ?
F3 P5 F4 90.5(3) . . ?
F3 P5 F5 178.2(3) . . ?
F3 P5 F2 90.9(3) . . ?
F3 P5 F6 90.6(3) . . ?
F3 P5 F1 90.4(4) . . ?
F5 P5 F4 87.8(3) . . ?
F5 P5 F2 90.9(3) . . ?
F2 P5 F4 178.6(3) . . ?
F6 P5 F4 89.5(2) . . ?
F6 P5 F5 89.1(3) . . ?
F6 P5 F2 90.6(2) . . ?
F1 P5 F4 89.5(2) . . ?
F1 P5 F5 89.8(4) . . ?
F1 P5 F2 90.3(2) . . ?
F1 P5 F6 178.6(3) . . ?
F8 P6 F7 84.9(3) . . ?
F8 P6 F10 168.7(4) . . ?
F8 P6 F11 85.7(3) . . ?
F7 P6 F11 86.6(3) . . ?
F9 P6 F8 93.9(3) . . ?
F9 P6 F7 84.5(3) . . ?
F9 P6 F10 92.5(3) . . ?
F9 P6 F11 171.1(4) . . ?
F12 P6 F8 95.2(3) . . ?
F12 P6 F7 171.0(3) . . ?
F12 P6 F9 104.4(4) . . ?
F12 P6 F10 92.3(3) . . ?
F12 P6 F11 84.4(3) . . ?
F10 P6 F7 86.4(3) . . ?
F10 P6 F11 86.5(3) . . ?
C48 P2 Fe1 116.08(19) . . ?
C48 P2 C42 103.3(3) . . ?
C48 P2 C57 105.8(3) . . ?
C42 P2 Fe1 119.8(2) . . ?
C57 P2 Fe1 104.4(2) . . ?
C57 P2 C42 106.4(3) . . ?
C2 N2 Fe2 176.1(5) . . ?
C12 N4 Ru1 126.3(4) . . ?
C12 N4 C11 117.8(5) . . ?
C11 N4 Ru1 115.9(4) . . ?
C5 N3 Ru1 126.2(4) . . ?
C5 N3 C6 118.5(5) . . ?
C6 N3 Ru1 114.8(4) . . ?
C72 C73 P4 120.6(4) . . ?
C74 C73 P4 121.7(4) . . ?
C74 C73 C72 117.7(5) . . ?
F18 P7 F13 178.8(3) . . ?
F17 P7 F18 89.7(3) . . ?
F17 P7 F13 89.8(3) . . ?
F17 P7 F14 86.7(3) . . ?
F17 P7 F16 89.0(3) . . ?
F14 P7 F18 90.1(3) . . ?
F14 P7 F13 90.9(4) . . ?
F16 P7 F18 89.8(3) . . ?
F16 P7 F13 89.1(3) . . ?
F16 P7 F14 175.8(4) . . ?
F15 P7 F18 90.8(3) . . ?
F15 P7 F17 177.6(5) . . ?
F15 P7 F13 89.8(3) . . ?
F15 P7 F14 90.9(5) . . ?
F15 P7 F16 93.3(5) . . ?
C88 C87 P3 109.8(4) . . ?
C87 C88 P4 107.7(4) . . ?
C32 C31 C30 120.7(7) . . ?
C83 C84 Fe2 71.2(3) . . ?
C83 C84 C85 107.7(5) . . ?
C85 C84 Fe2 68.7(3) . . ?
C78 C79 P4 119.0(4) . . ?
C80 C79 P4 121.4(4) . . ?
C80 C79 C78 119.5(5) . . ?
C68 C69 C64 120.3(7) . . ?
C83 C82 Fe2 69.7(3) . . ?
C86 C82 Fe2 69.0(3) . . ?
C86 C82 C83 108.0(5) . . ?
N6 C24 C25 124.1(6) . . ?
C77 C78 C79 119.8(6) . . ?
C31 C30 P1 119.3(5) . . ?
C31 C30 C29 118.8(6) . . ?
C29 C30 P1 121.5(5) . . ?
N1 C1 Ru1 175.9(5) . . ?
C71 C72 C73 120.5(6) . . ?
C24 N6 Ru1 125.0(4) . . ?
C24 N6 C23 118.3(5) . . ?
C23 N6 Ru1 115.8(4) . . ?
C28 C27 C32 120.0(7) . . ?
C5 C4 C8 119.7(6) . . ?
C5 C4 C3 117.4(6) . . ?
C3 C4 C8 122.8(6) . . ?
C60 C61 P3 121.6(5) . . ?
C62 C61 P3 119.3(5) . . ?
C62 C61 C60 119.0(6) . . ?
C34 C35 C36 121.0(6) . . ?
C21 C22 C23 120.5(6) . . ?
C84 C83 Fe2 69.8(3) . . ?
C84 C83 C82 108.2(5) . . ?
C82 C83 Fe2 71.6(3) . . ?
C51 C55 Fe1 72.3(4) . . ?
C51 C55 C54 106.9(6) . . ?
C54 C55 Fe1 67.9(4) . . ?
C15 C16 C20 122.1(6) . . ?
C15 C16 C17 117.4(6) . . ?
C17 C16 C20 120.5(6) . . ?
C19 C15 C16 121.5(6) . . ?
C28 C29 C30 120.3(7) . . ?
C51 C52 Fe1 72.2(4) . . ?
C53 C52 Fe1 69.0(4) . . ?
C53 C52 C51 108.6(6) . . ?
C65 C66 C67 119.6(6) . . ?
C76 C77 C78 120.3(6) . . ?
C59 C60 C61 120.2(6) . . ?
C55 C51 Fe1 69.2(4) . . ?
C52 C51 Fe1 69.6(3) . . ?
C52 C51 C55 108.5(6) . . ?
N6 C23 C22 120.6(6) . . ?
N6 C23 C18 116.0(5) . . ?
C22 C23 C18 123.3(5) . . ?
N2 C2 Ru1 170.0(5) . . ?
C1 N1 Fe1 174.8(5) . . ?
N3 C5 C4 123.4(6) . . ?
C24 C25 C21 116.6(6) . . ?
C24 C25 C26 120.8(6) . . ?
C21 C25 C26 122.6(6) . . ?
C64 C65 C66 120.6(7) . . ?
C55 C54 Fe1 72.6(4) . . ?
C55 C54 C53 108.6(6) . . ?
C53 C54 Fe1 70.9(4) . . ?
C27 C28 C29 120.4(7) . . ?
N4 C12 C13 124.5(6) . . ?
C70 C71 C72 120.5(6) . . ?
C84 C85 Fe2 71.5(3) . . ?
C86 C85 Fe2 71.4(3) . . ?
C86 C85 C84 107.5(5) . . ?
C70 C75 C74 119.6(6) . . ?
C35 C34 C33 120.9(7) . . ?
C22 C21 C25 119.8(6) . . ?
C75 C74 C73 121.3(6) . . ?
C38 C37 C36 120.6(7) . . ?
N4 C11 C10 120.4(6) . . ?
N4 C11 C6 115.3(5) . . ?
C10 C11 C6 124.3(6) . . ?
C10 C9 C13 120.5(6) . . ?
C38 C33 C34 117.7(7) . . ?
C17 N5 Ru1 126.7(4) . . ?
C18 N5 Ru1 115.6(4) . . ?
C18 N5 C17 117.7(5) . . ?
N5 C17 C16 122.6(6) . . ?
C33 C38 C37 122.2(7) . . ?
C31 C32 C27 119.8(7) . . ?
C47 C46 C45 120.1(6) . . ?
C42 C41 C40 119.9(7) . . ?
C46 C45 C50 119.7(6) . . ?
C46 C47 C48 121.0(6) . . ?
C39 C40 C41 120.9(7) . . ?
C79 C80 C81 119.5(6) . . ?
C47 C48 P2 119.0(5) . . ?
C49 C48 P2 122.7(4) . . ?
C49 C48 C47 118.3(6) . . ?
C41 C42 P2 122.0(5) . . ?
C41 C42 C43 118.6(6) . . ?
C43 C42 P2 119.3(5) . . ?
C77 C76 C81 120.6(6) . . ?
C57 C56 P1 112.3(4) . . ?
C71 C70 C75 120.4(6) . . ?
C9 C10 C11 120.2(6) . . ?
C76 C81 C80 120.4(6) . . ?
C7 C3 C4 120.1(6) . . ?
N5 C18 C23 114.2(5) . . ?
N5 C18 C19 121.8(6) . . ?
C19 C18 C23 124.0(5) . . ?
C49 C50 C45 120.4(6) . . ?
C62 C63 C58 119.6(6) . . ?
C50 C49 C48 120.5(5) . . ?
C56 C57 P2 111.3(4) . . ?
C65 C64 C69 119.8(7) . . ?
C39 C44 C43 120.5(7) . . ?
C59 C58 C63 119.4(6) . . ?
C69 C68 C67 120.5(6) . . ?
C44 C39 C40 119.2(6) . . ?
C58 C59 C60 121.1(6) . . ?
C52 C53 Fe1 72.3(4) . . ?
C52 C53 C54 107.4(6) . . ?
C54 C53 Fe1 69.1(4) . . ?
C82 C86 Fe2 72.6(3) . . ?
C82 C86 C85 108.6(5) . . ?
C85 C86 Fe2 68.9(3) . . ?
C12 C13 C14 120.8(6) . . ?
C9 C13 C12 116.6(6) . . ?
C9 C13 C14 122.6(6) . . ?
C15 C19 C18 118.8(6) . . ?
C44 C43 C42 120.8(6) . . ?
N3 C6 C11 115.3(5) . . ?
N3 C6 C7 120.8(6) . . ?
C7 C6 C11 123.9(6) . . ?
C61 C62 C63 120.8(6) . . ?
C35 C36 P1 121.7(5) . . ?
C35 C36 C37 117.5(6) . . ?
C37 C36 P1 120.7(5) . . ?
C66 C67 P3 120.1(5) . . ?
C68 C67 P3 120.5(5) . . ?
C68 C67 C66 119.2(6) . . ?
F23 P8 F20 89.46(19) . . ?
F24 P8 F23 90.4(2) . . ?
F24 P8 F21 90.3(2) . . ?
F24 P8 F19 178.8(2) . . ?
F24 P8 F20 89.6(2) . . ?
F21 P8 F23 178.9(2) . . ?
F21 P8 F19 89.37(19) . . ?
F21 P8 F20 89.7(2) . . ?
F19 P8 F23 89.87(19) . . ?
F19 P8 F20 89.24(19) . . ?
F22 P8 F23 90.5(2) . . ?
F22 P8 F24 90.7(2) . . ?
F22 P8 F21 90.4(2) . . ?
F22 P8 F19 90.51(19) . . ?
F22 P8 F20 179.7(2) . . ?
N7 C90 C89 179.5(9) . . ?
C3 C7 C6 119.6(6) . . ?

loop_
_geom_bond_atom_site_label_1
_geom_bond_atom_site_label_2
_geom_bond_distance
_geom_bond_site_symmetry_2
_geom_bond_publ_flag
Ru1 N4 2.062(5) . ?
Ru1 N3 2.103(5) . ?
Ru1 C1 1.943(7) . ?
Ru1 N6 2.063(5) . ?
Ru1 C2 1.972(6) . ?
Ru1 N5 2.096(5) . ?
Fe1 P1 2.2572(19) . ?
Fe1 P2 2.2643(18) . ?
Fe1 C55 2.128(6) . ?
Fe1 C52 2.134(6) . ?
Fe1 C51 2.168(6) . ?
Fe1 N1 1.890(5) . ?
Fe1 C54 2.066(6) . ?
Fe1 C53 2.091(7) . ?
Fe2 P4 2.2569(17) . ?
Fe2 P3 2.2731(18) . ?
Fe2 N2 1.893(5) . ?
Fe2 C84 2.105(6) . ?
Fe2 C82 2.148(5) . ?
Fe2 C83 2.123(6) . ?
Fe2 C85 2.068(6) . ?
Fe2 C86 2.101(6) . ?
P4 C73 1.813(6) . ?
P4 C88 1.823(6) . ?
P4 C79 1.819(6) . ?
P3 C87 1.834(6) . ?
P3 C61 1.811(6) . ?
P3 C67 1.812(7) . ?
P1 C30 1.813(7) . ?
P1 C56 1.845(7) . ?
P1 C36 1.812(6) . ?
P5 F4 1.604(4) . ?
P5 F3 1.540(5) . ?
P5 F5 1.581(5) . ?
P5 F2 1.583(5) . ?
P5 F6 1.574(4) . ?
P5 F1 1.564(4) . ?
P6 F8 1.538(5) . ?
P6 F7 1.639(6) . ?
P6 F9 1.532(5) . ?
P6 F12 1.529(5) . ?
P6 F10 1.537(5) . ?
P6 F11 1.649(5) . ?
P2 C48 1.805(6) . ?
P2 C42 1.824(6) . ?
P2 C57 1.822(6) . ?
N2 C2 1.166(7) . ?
N4 C12 1.353(7) . ?
N4 C11 1.365(7) . ?
N3 C5 1.357(7) . ?
N3 C6 1.358(7) . ?
C73 C72 1.418(8) . ?
C73 C74 1.394(8) . ?
P7 F18 1.596(5) . ?
P7 F17 1.579(5) . ?
P7 F13 1.599(5) . ?
P7 F14 1.590(7) . ?
P7 F16 1.582(6) . ?
P7 F15 1.532(6) . ?
C87 C88 1.530(8) . ?
C31 C30 1.387(9) . ?
C31 C32 1.385(9) . ?
C84 C83 1.410(8) . ?
C84 C85 1.422(8) . ?
C79 C78 1.407(8) . ?
C79 C80 1.390(8) . ?
C69 C64 1.384(11) . ?
C69 C68 1.375(9) . ?
C82 C83 1.414(8) . ?
C82 C86 1.400(8) . ?
C20 C16 1.517(9) . ?
C24 N6 1.341(7) . ?
C24 C25 1.389(8) . ?
C78 C77 1.386(9) . ?
C30 C29 1.389(9) . ?
C1 N1 1.189(7) . ?
C72 C71 1.383(8) . ?
N6 C23 1.361(7) . ?
C27 C28 1.372(10) . ?
C27 C32 1.387(10) . ?
C4 C5 1.377(8) . ?
C4 C8 1.506(9) . ?
C4 C3 1.393(9) . ?
C61 C60 1.389(8) . ?
C61 C62 1.384(8) . ?
C35 C34 1.377(9) . ?
C35 C36 1.393(9) . ?
C22 C23 1.378(8) . ?
C22 C21 1.374(9) . ?
C55 C51 1.415(9) . ?
C55 C54 1.418(9) . ?
C16 C15 1.377(9) . ?
C16 C17 1.384(8) . ?
C15 C19 1.364(8) . ?
C29 C28 1.387(9) . ?
C52 C51 1.408(9) . ?
C52 C53 1.402(9) . ?
C66 C65 1.391(9) . ?
C66 C67 1.393(9) . ?
C77 C76 1.369(9) . ?
C60 C59 1.382(9) . ?
C23 C18 1.466(8) . ?
C25 C21 1.392(9) . ?
C25 C26 1.497(9) . ?
C65 C64 1.373(10) . ?
C54 C53 1.421(9) . ?
C12 C13 1.389(8) . ?
C71 C70 1.374(9) . ?
C85 C86 1.414(8) . ?
C75 C74 1.391(8) . ?
C75 C70 1.385(9) . ?
C34 C33 1.401(9) . ?
C37 C38 1.382(10) . ?
C37 C36 1.395(9) . ?
C11 C10 1.395(8) . ?
C11 C6 1.475(8) . ?
C9 C10 1.371(9) . ?
C9 C13 1.382(9) . ?
C33 C38 1.360(10) . ?
N5 C17 1.365(7) . ?
N5 C18 1.367(7) . ?
F23 P8 1.607(4) . ?
F24 P8 1.595(4) . ?
F21 P8 1.601(4) . ?
F19 P8 1.605(4) . ?
F20 P8 1.611(4) . ?
F22 P8 1.587(4) . ?
C46 C45 1.386(9) . ?
C46 C47 1.372(9) . ?
C41 C40 1.390(9) . ?
C41 C42 1.390(8) . ?
C45 C50 1.389(8) . ?
C47 C48 1.402(8) . ?
C40 C39 1.387(10) . ?
C80 C81 1.395(8) . ?
C48 C49 1.401(8) . ?
C42 C43 1.395(9) . ?
C76 C81 1.377(9) . ?
C56 C57 1.519(9) . ?
C3 C7 1.378(9) . ?
C18 C19 1.375(8) . ?
C50 C49 1.373(8) . ?
C63 C58 1.399(9) . ?
C63 C62 1.387(9) . ?
C44 C39 1.371(10) . ?
C44 C43 1.386(9) . ?
C58 C59 1.369(9) . ?
C68 C67 1.392(9) . ?
C13 C14 1.509(8) . ?
C6 C7 1.394(8) . ?
C90 N7 1.120(9) . ?
C90 C89 1.444(12) . ?

loop_
_smtbx_masks_void_nr
_smtbx_masks_void_average_x
_smtbx_masks_void_average_y
_smtbx_masks_void_average_z
_smtbx_masks_void_volume
_smtbx_masks_void_count_electrons
_smtbx_masks_void_content
1 0.000 0.000 0.000 727.4 142.8 ?
2 -0.068 0.068 0.236 23.0 0.0 ?
3 0.000 0.500 0.500 727.4 142.6 ?
4 -0.068 0.432 0.736 23.0 0.0 ?
5 0.068 0.568 0.264 23.0 0.0 ?
6 0.068 0.932 0.764 23.0 0.0 ?
7 0.117 0.157 0.768 10.4 0.0 ?
8 0.117 0.343 0.268 10.4 0.0 ?
9 0.193 0.528 0.859 7.2 0.0 ?
10 0.193 0.972 0.359 7.2 0.0 ?
11 0.500 0.000 0.500 727.4 142.5 ?
12 0.500 0.500 1.000 727.4 142.5 ?
13 0.307 0.028 0.859 7.2 0.0 ?
14 0.307 0.472 0.359 7.2 0.0 ?
15 0.383 0.657 0.768 10.4 0.0 ?
16 0.383 0.843 0.268 10.4 0.0 ?
17 0.432 0.068 0.264 23.0 0.0 ?
18 0.432 0.432 0.764 23.0 0.0 ?
19 0.568 0.568 0.236 23.0 0.0 ?
20 0.568 0.932 0.736 23.0 0.0 ?
21 0.617 0.157 0.732 10.4 0.0 ?
22 0.617 0.343 0.232 10.4 0.0 ?
23 0.693 0.528 0.641 7.2 0.0 ?
24 0.693 0.972 0.141 7.2 0.0 ?
25 0.807 0.028 0.641 7.2 0.0 ?
26 0.807 0.472 0.141 7.2 0.0 ?
27 0.883 0.657 0.732 10.4 0.0 ?
28 0.883 0.843 0.232 10.4 0.0 ?
